data_4331049
loop_
_publ_author_name
'Nathan D. Schley'
'St\'ephanie Halbert'
'Christophe Raynaud'
'Odile Eisenstein'
'Robert H. Crabtree'

_publ_contact_author_address
;    Department of Chemistry
     Yale University
     225 Prospect St
     PO Box 208107
     New Haven, CT 06520-8107
     USA
;
_publ_contact_author_email robert.crabtree@yale.edu
_publ_contact_author_fax '+203 432 6144'
_publ_contact_author_name 'Dr. Robert H Crabtree'
_publ_contact_author_phone '+203 432 3925'
_publ_section_title
;
 Symmetrical Hydrogen Bonds in Iridium(III) Alkoxides with Relevance to
 Outer Sphere Hydrogen Transfer
;
_journal_name_full 'Inorganic Chemistry'
_journal_page_first 12313
_journal_page_last 12323
_journal_paper_doi 10.1021/ic301601c
_journal_volume 51
_journal_year 2012
_chemical_formula_moiety 'C19 H27 Ir N O3 P F6'
_chemical_formula_sum 'C19 H27 F6 Ir N O3 P'
_chemical_formula_weight 654.61
_space_group_IT_number 14
_symmetry_cell_setting monoclinic
_symmetry_Int_Tables_number 14
_symmetry_space_group_name_Hall '-P 2ybc'
_symmetry_space_group_name_H-M 'P 1 21/c 1'
_atom_sites_solution_hydrogens geom
_atom_sites_solution_primary direct
_atom_sites_solution_secondary difmap
_cell_angle_alpha 90.0000
_cell_angle_beta 98.695(3)
_cell_angle_gamma 90.0000
_cell_formula_units_Z 4
_cell_length_a 8.5250(9)
_cell_length_b 20.792(2)
_cell_length_c 13.5964(14)
_cell_measurement_reflns_used 22683
_cell_measurement_temperature 223
_cell_measurement_theta_max 28.77
_cell_measurement_theta_min 3.03
_cell_volume 2382.3(4)
_computing_cell_refinement PROCESS-AUTO
_computing_data_collection PROCESS-AUTO
_computing_data_reduction CrystalClear
_computing_molecular_graphics 'CrystalStructure 4.0'
_computing_publication_material 'CrystalStructure 4.0 (Rigaku, 2010)'
_computing_structure_refinement 'SHELXL97 (Sheldrick, 1997)'
_computing_structure_solution 'SIR92 (Altomare, et al., 1994)'
_diffrn_ambient_temperature 223
_diffrn_detector_area_resol_mean 6.849
_diffrn_measured_fraction_theta_full 0.994
_diffrn_measured_fraction_theta_max 0.994
_diffrn_measurement_device_type 'Rigaku Mercury275R CCD (SCX mini)'
_diffrn_measurement_method \w
_diffrn_radiation_type 'Mo K\a'
_diffrn_radiation_wavelength 0.71075
_diffrn_reflns_av_R_equivalents 0.0522
_diffrn_reflns_limit_h_max 11
_diffrn_reflns_limit_h_min -11
_diffrn_reflns_limit_k_max 28
_diffrn_reflns_limit_k_min -27
_diffrn_reflns_limit_l_max 18
_diffrn_reflns_limit_l_min -18
_diffrn_reflns_number 26726
_diffrn_reflns_theta_full 28.65
_diffrn_reflns_theta_max 28.65
_diffrn_standards_number 0
_exptl_absorpt_coefficient_mu 5.753
_exptl_absorpt_correction_T_max 0.631
_exptl_absorpt_correction_T_min 0.368
_exptl_absorpt_correction_type multi-scan
_exptl_absorpt_process_details 'Jacobson, R. (1998) Private communication'
_exptl_crystal_colour Colorless
_exptl_crystal_density_diffrn 1.825
_exptl_crystal_description Prism
_exptl_crystal_F_000 1272.00
_exptl_crystal_size_max 0.20
_exptl_crystal_size_mid 0.10
_exptl_crystal_size_min 0.08
_refine_diff_density_max 0.890
_refine_diff_density_min -0.710
_refine_ls_extinction_method none
_refine_ls_goodness_of_fit_ref 1.100
_refine_ls_hydrogen_treatment mixed
_refine_ls_number_parameters 329
_refine_ls_number_reflns 6094
_refine_ls_number_restraints 2
_refine_ls_R_factor_gt 0.0399
_refine_ls_shift/su_max 0.002
_refine_ls_structure_factor_coef Fsqd
_refine_ls_weighting_details 'w = 1/[\s^2^(Fo^2^)+(0.0199P)^2^+1.7105P] where P=(Fo^2^+2Fc^2^)/3'
_refine_ls_weighting_scheme calc
_refine_ls_wR_factor_ref 0.0641
_reflns_number_gt 4735
_reflns_number_total 6255
_reflns_threshold_expression F^2^>2.0\s(F^2^)
_cod_data_source_file ic301601c_si_002_4.cif
_cod_data_source_block 2
_cod_original_formula_sum 'C19 H27 Ir N O3 P F6'
_cod_database_code 4331049

loop_
_symmetry_equiv_pos_site_id
_symmetry_equiv_pos_as_xyz
1 +X,+Y,+Z
2 -X,1/2+Y,1/2-Z
3 -X,-Y,-Z
4 +X,1/2-Y,1/2+Z

loop_
_atom_site_label
_atom_site_type_symbol
_atom_site_fract_x
_atom_site_fract_y
_atom_site_fract_z
_atom_site_U_iso_or_equiv
_atom_site_adp_type
_atom_site_occupancy
_atom_site_symmetry_multiplicity
_atom_site_calc_flag
_atom_site_refinement_flags
Ir(1) Ir 1.055297(19) 0.128692(7) 0.762720(12) 0.03279(6) Uani 1.00 4 d .
P(1) P 0.60454(16) -0.04637(7) 0.76291(10) 0.0515(3) Uani 1.00 4 d .
F(1) F 0.6864(5) -0.0636(2) 0.6685(3) 0.1009(12) Uani 1.00 4 d .
F(2) F 0.5257(5) -0.0273(2) 0.8564(3) 0.1153(15) Uani 1.00 4 d .
F(3) F 0.617(2) 0.0294(4) 0.7528(9) 0.108(3) Uani 0.55 4 d P
F(3') F 0.505(3) -0.0002(12) 0.6871(13) 0.144(8) Uani 0.45 4 d P
F(4) F 0.7711(11) -0.0461(10) 0.8298(8) 0.104(4) Uani 0.55 4 d P
F(4') F 0.741(3) 0.0040(11) 0.7772(17) 0.143(7) Uani 0.45 4 d P
F(5) F 0.4391(11) -0.0439(9) 0.6980(9) 0.097(4) Uani 0.55 4 d P
F(5') F 0.468(3) -0.0957(14) 0.7366(13) 0.168(8) Uani 0.45 4 d P
F(6) F 0.589(2) -0.1195(4) 0.7766(14) 0.124(4) Uani 0.55 4 d P
F(6') F 0.705(3) -0.0946(12) 0.8299(12) 0.137(7) Uani 0.45 4 d P
O(1) O 0.8287(5) 0.11806(19) 0.9126(3) 0.0721(11) Uani 1.00 4 d .
O(2) O 1.0539(4) 0.22682(14) 0.7531(3) 0.0551(9) Uani 1.00 4 d .
N(1) N 0.8687(4) 0.14583(17) 0.6442(3) 0.0381(9) Uani 1.00 4 d .
C(1) C 0.9114(6) 0.1238(2) 0.8551(4) 0.0450(11) Uani 1.00 4 d .
C(2) C 0.7840(6) 0.0987(3) 0.5917(4) 0.0506(12) Uani 1.00 4 d .
C(3) C 0.6691(6) 0.1132(3) 0.5127(4) 0.0656(16) Uani 1.00 4 d .
C(4) C 0.6364(7) 0.1760(4) 0.4879(4) 0.0751(18) Uani 1.00 4 d .
C(5) C 0.7195(6) 0.2238(3) 0.5432(4) 0.0710(17) Uani 1.00 4 d .
C(6) C 0.8371(6) 0.2077(2) 0.6221(4) 0.0499(12) Uani 1.00 4 d .
C(7) C 0.9319(7) 0.2566(3) 0.6901(5) 0.0689(17) Uani 1.00 4 d .
C(8) C 0.8182(9) 0.2867(4) 0.7583(7) 0.150(4) Uani 1.00 4 d .
C(9) C 1.0006(12) 0.3069(4) 0.6328(7) 0.197(6) Uani 1.00 4 d .
C(10) C 1.2294(5) 0.0844(2) 0.6727(3) 0.0410(11) Uani 1.00 4 d .
C(11) C 1.1585(5) 0.0353(2) 0.7283(3) 0.0395(10) Uani 1.00 4 d .
C(12) C 1.2030(5) 0.0492(2) 0.8318(3) 0.0421(11) Uani 1.00 4 d .
C(13) C 1.2934(5) 0.1075(2) 0.8411(3) 0.0442(11) Uani 1.00 4 d .
C(14) C 1.3146(5) 0.1275(2) 0.7417(3) 0.0427(10) Uani 1.00 4 d .
C(15) C 1.2201(7) 0.0864(3) 0.5622(4) 0.0649(15) Uani 1.00 4 d .
C(16) C 1.0776(6) -0.0240(2) 0.6851(4) 0.0598(15) Uani 1.00 4 d .
C(17) C 1.1692(6) 0.0069(3) 0.9158(4) 0.0638(15) Uani 1.00 4 d .
C(18) C 1.3757(6) 0.1371(3) 0.9365(4) 0.0689(16) Uani 1.00 4 d .
C(19) C 1.4079(6) 0.1851(3) 0.7191(5) 0.0682(16) Uani 1.00 4 d .
H(2) H 0.8041 0.0555 0.6096 0.061 Uiso 1.00 4 calc R
H(3) H 0.6130 0.0800 0.4758 0.079 Uiso 1.00 4 calc R
H(4) H 0.5582 0.1864 0.4338 0.090 Uiso 1.00 4 calc R
H(5) H 0.6970 0.2672 0.5277 0.085 Uiso 1.00 4 calc R
H(8A) H 0.8782 0.3152 0.8066 0.180 Uiso 1.00 4 calc R
H(8B) H 0.7709 0.2527 0.7928 0.180 Uiso 1.00 4 calc R
H(8C) H 0.7351 0.3109 0.7177 0.180 Uiso 1.00 4 calc R
H(9A) H 1.0690 0.2871 0.5906 0.237 Uiso 1.00 4 calc R
H(9B) H 1.0620 0.3366 0.6783 0.237 Uiso 1.00 4 calc R
H(9C) H 0.9159 0.3300 0.5918 0.237 Uiso 1.00 4 calc R
H(15A) H 1.2410 0.1298 0.5415 0.078 Uiso 1.00 4 calc R
H(15B) H 1.1150 0.0733 0.5313 0.078 Uiso 1.00 4 calc R
H(15C) H 1.2985 0.0573 0.5421 0.078 Uiso 1.00 4 calc R
H(16A) H 0.9999 -0.0377 0.7260 0.072 Uiso 1.00 4 calc R
H(16B) H 1.1555 -0.0578 0.6831 0.072 Uiso 1.00 4 calc R
H(16C) H 1.0248 -0.0151 0.6182 0.072 Uiso 1.00 4 calc R
H(17A) H 1.2530 -0.0248 0.9305 0.077 Uiso 1.00 4 calc R
H(17B) H 1.0685 -0.0149 0.8968 0.077 Uiso 1.00 4 calc R
H(17C) H 1.1642 0.0330 0.9744 0.077 Uiso 1.00 4 calc R
H(18A) H 1.3909 0.1827 0.9264 0.083 Uiso 1.00 4 calc R
H(18B) H 1.4779 0.1166 0.9557 0.083 Uiso 1.00 4 calc R
H(18C) H 1.3110 0.1310 0.9886 0.083 Uiso 1.00 4 calc R
H(19A) H 1.3857 0.1944 0.6485 0.082 Uiso 1.00 4 calc R
H(19B) H 1.5203 0.1765 0.7378 0.082 Uiso 1.00 4 calc R
H(19C) H 1.3783 0.2217 0.7564 0.082 Uiso 1.00 4 calc R
O(3) O 1.2460(7) 0.2979(2) 0.8920(4) 0.1089(18) Uani 1.00 4 d .
H(3A) H 1.154(5) 0.275(3) 0.863(5) 0.131 Uiso 1.00 4 d .
H(3B) H 1.234(9) 0.3401(17) 0.865(5) 0.131 Uiso 1.00 4 d .

loop_
_atom_site_aniso_label
_atom_site_aniso_U_11
_atom_site_aniso_U_22
_atom_site_aniso_U_33
_atom_site_aniso_U_12
_atom_site_aniso_U_13
_atom_site_aniso_U_23
Ir(1) 0.03413(9) 0.03278(9) 0.03085(9) -0.00129(9) 0.00294(6) -0.00169(8)
P(1) 0.0411(7) 0.0655(9) 0.0465(8) 0.0074(7) 0.0024(6) -0.0016(7)
F(1) 0.097(3) 0.147(4) 0.064(2) 0.007(3) 0.030(2) -0.025(2)
F(2) 0.095(3) 0.178(4) 0.081(3) 0.041(3) 0.038(2) -0.009(3)
F(3) 0.147(10) 0.070(5) 0.111(8) -0.019(7) 0.036(8) -0.024(5)
F(3') 0.153(16) 0.161(15) 0.127(12) 0.098(12) 0.046(12) 0.081(13)
F(4) 0.048(5) 0.186(14) 0.070(6) 0.022(8) -0.016(4) -0.019(8)
F(4') 0.117(13) 0.151(15) 0.172(17) -0.081(11) 0.061(13) -0.078(12)
F(5) 0.050(5) 0.151(11) 0.079(7) 0.026(7) -0.022(5) -0.038(7)
F(5') 0.135(15) 0.197(19) 0.170(15) -0.123(14) 0.015(13) -0.004(14)
F(6) 0.110(9) 0.064(5) 0.205(16) -0.001(7) 0.044(9) 0.015(7)
F(6') 0.164(19) 0.156(16) 0.099(11) 0.107(12) 0.044(11) 0.073(12)
O(1) 0.072(3) 0.091(3) 0.061(2) -0.006(2) 0.033(2) -0.008(2)
O(2) 0.057(2) 0.0334(17) 0.069(2) -0.0036(16) -0.0122(18) -0.0042(16)
N(1) 0.0337(20) 0.042(2) 0.037(2) 0.0026(16) -0.0012(17) 0.0001(16)
C(1) 0.046(3) 0.046(3) 0.043(3) 0.002(2) 0.006(2) -0.007(2)
C(2) 0.047(3) 0.057(3) 0.046(3) -0.004(2) 0.000(2) -0.010(2)
C(3) 0.045(3) 0.096(5) 0.052(3) -0.005(3) -0.006(3) -0.017(3)
C(4) 0.050(3) 0.117(6) 0.053(4) 0.007(4) -0.007(3) 0.018(4)
C(5) 0.051(3) 0.077(4) 0.078(4) 0.004(3) -0.012(3) 0.031(3)
C(6) 0.043(3) 0.047(3) 0.058(3) -0.000(2) 0.003(2) 0.013(2)
C(7) 0.058(4) 0.042(3) 0.099(5) -0.005(3) -0.015(3) 0.013(3)
C(8) 0.091(6) 0.110(6) 0.235(11) 0.034(5) -0.021(7) -0.103(7)
C(9) 0.201(10) 0.159(9) 0.190(10) -0.129(8) -0.105(8) 0.118(8)
C(10) 0.034(2) 0.051(3) 0.038(2) 0.008(2) 0.008(2) -0.001(2)
C(11) 0.033(2) 0.036(2) 0.050(3) 0.0084(19) 0.010(2) -0.002(2)
C(12) 0.037(3) 0.045(3) 0.045(3) 0.011(2) 0.007(2) 0.010(2)
C(13) 0.032(2) 0.057(3) 0.042(3) 0.001(2) -0.002(2) -0.002(2)
C(14) 0.034(2) 0.048(3) 0.047(3) -0.001(2) 0.0096(20) 0.004(2)
C(15) 0.071(4) 0.077(4) 0.050(3) 0.002(3) 0.019(3) -0.005(3)
C(16) 0.056(3) 0.041(3) 0.084(4) -0.002(2) 0.016(3) -0.015(3)
C(17) 0.059(3) 0.071(4) 0.063(4) 0.010(3) 0.017(3) 0.028(3)
C(18) 0.052(3) 0.094(5) 0.054(3) -0.005(3) -0.013(3) -0.011(3)
C(19) 0.057(3) 0.065(4) 0.088(4) -0.019(3) 0.026(3) 0.006(3)
O(3) 0.140(5) 0.073(3) 0.098(4) -0.025(3) -0.031(3) -0.014(3)

loop_
_atom_type_symbol
_atom_type_description
_atom_type_scat_dispersion_real
_atom_type_scat_dispersion_imag
_atom_type_scat_source
C C 0.003 0.002
;
International Tables for Crystallography
(1992, Vol. C, Tables 4.2.6.8 and 6.1.1.4)
;
H H 0.000 0.000
;
International Tables for Crystallography
(1992, Vol. C, Table 6.1.1.4)
;
Ir Ir -1.444 7.990
;
International Tables for Crystallography
(1992, Vol. C, Tables 4.2.6.8 and 6.1.1.4)
;
N N 0.006 0.003
;
International Tables for Crystallography
(1992, Vol. C, Tables 4.2.6.8 and 6.1.1.4)
;
O O 0.011 0.006
;
International Tables for Crystallography
(1992, Vol. C, Tables 4.2.6.8 and 6.1.1.4)
;
P P 0.102 0.094
;
International Tables for Crystallography
(1992, Vol. C, Tables 4.2.6.8 and 6.1.1.4)
;
F F 0.017 0.010
;
International Tables for Crystallography
(1992, Vol. C, Tables 4.2.6.8 and 6.1.1.4)
;

loop_
_geom_angle_atom_site_label_1
_geom_angle_atom_site_label_2
_geom_angle_atom_site_label_3
_geom_angle
_geom_angle_publ_flag
O(2) Ir(1) N(1) 77.68(13) yes
O(2) Ir(1) C(1) 95.67(17) yes
O(2) Ir(1) C(10) 111.73(15) yes
O(2) Ir(1) C(11) 149.50(16) yes
O(2) Ir(1) C(12) 140.75(14) yes
O(2) Ir(1) C(13) 103.20(16) yes
O(2) Ir(1) C(14) 89.97(15) yes
N(1) Ir(1) C(1) 91.49(17) yes
N(1) Ir(1) C(10) 97.82(15) yes
N(1) Ir(1) C(11) 105.33(15) yes
N(1) Ir(1) C(12) 140.11(15) yes
N(1) Ir(1) C(13) 159.91(16) yes
N(1) Ir(1) C(14) 122.68(15) yes
C(1) Ir(1) C(10) 152.33(18) yes
C(1) Ir(1) C(11) 114.38(18) yes
C(1) Ir(1) C(12) 93.62(19) yes
C(1) Ir(1) C(13) 108.27(18) yes
C(1) Ir(1) C(14) 145.74(17) yes
C(10) Ir(1) C(11) 37.99(17) yes
C(10) Ir(1) C(12) 62.89(17) yes
C(10) Ir(1) C(13) 62.92(16) yes
C(10) Ir(1) C(14) 36.43(16) yes
C(11) Ir(1) C(12) 37.82(16) yes
C(11) Ir(1) C(13) 63.68(17) yes
C(11) Ir(1) C(14) 62.47(16) yes
C(12) Ir(1) C(13) 38.04(17) yes
C(12) Ir(1) C(14) 62.63(17) yes
C(13) Ir(1) C(14) 37.91(17) yes
F(1) P(1) F(2) 178.3(2) yes
F(1) P(1) F(3) 96.4(6) yes
F(1) P(1) F(3') 82.2(8) yes
F(1) P(1) F(4) 90.0(4) yes
F(1) P(1) F(4') 80.8(9) yes
F(1) P(1) F(5) 91.1(5) yes
F(1) P(1) F(5') 94.0(8) yes
F(1) P(1) F(6) 86.1(8) yes
F(1) P(1) F(6') 93.4(8) yes
F(2) P(1) F(3) 82.0(6) yes
F(2) P(1) F(3') 97.1(8) yes
F(2) P(1) F(4) 89.4(5) yes
F(2) P(1) F(4') 97.6(9) yes
F(2) P(1) F(5) 89.4(5) yes
F(2) P(1) F(5') 87.5(8) yes
F(2) P(1) F(6) 95.5(8) yes
F(2) P(1) F(6') 87.3(8) yes
F(3) P(1) F(3') 50.8(10) yes
F(3) P(1) F(4) 88.9(10) yes
F(3) P(1) F(4') 44.4(11) yes
F(3) P(1) F(5) 89.1(9) yes
F(3) P(1) F(5') 133.9(12) yes
F(3) P(1) F(6) 177.5(9) yes
F(3) P(1) F(6') 131.7(10) yes
F(3') P(1) F(4) 137.2(11) yes
F(3') P(1) F(4') 89.4(12) yes
F(3') P(1) F(5) 41.2(11) yes
F(3') P(1) F(5') 86.7(12) yes
F(3') P(1) F(6) 129.7(11) yes
F(3') P(1) F(6') 175.3(11) yes
F(4) P(1) F(4') 47.8(11) yes
F(4) P(1) F(5) 177.8(10) yes
F(4) P(1) F(5') 135.9(12) yes
F(4) P(1) F(6) 91.2(10) yes
F(4) P(1) F(6') 43.9(12) yes
F(4') P(1) F(5) 130.5(10) yes
F(4') P(1) F(5') 173.9(11) yes
F(4') P(1) F(6) 136.5(10) yes
F(4') P(1) F(6') 91.4(13) yes
F(5) P(1) F(5') 45.8(11) yes
F(5) P(1) F(6) 90.8(9) yes
F(5) P(1) F(6') 137.9(12) yes
F(5') P(1) F(6) 45.5(11) yes
F(5') P(1) F(6') 92.1(13) yes
F(6) P(1) F(6') 48.0(11) yes
P(1) F(3) F(3') 63.6(11) yes
P(1) F(3) F(4') 66.5(12) yes
F(3') F(3) F(4') 119.4(17) yes
P(1) F(3') F(3) 65.6(9) yes
P(1) F(3') F(5) 68.8(13) yes
F(3) F(3') F(5) 128.0(18) yes
P(1) F(4) F(4') 65.7(11) yes
P(1) F(4) F(6') 66.3(12) yes
F(4') F(4) F(6') 131.4(16) yes
P(1) F(4') F(3) 69.1(12) yes
P(1) F(4') F(4) 66.5(12) yes
F(3) F(4') F(4) 128(2) yes
P(1) F(5) F(3') 70.0(12) yes
P(1) F(5) F(5') 67.3(12) yes
F(3') F(5) F(5') 136.5(18) yes
P(1) F(5') F(5) 66.9(14) yes
P(1) F(5') F(6) 66.7(13) yes
F(5) F(5') F(6) 132(2) yes
P(1) F(6) F(5') 67.7(14) yes
P(1) F(6) F(6') 65.4(12) yes
F(5') F(6) F(6') 130.2(19) yes
P(1) F(6') F(4) 69.9(13) yes
P(1) F(6') F(6) 66.6(11) yes
F(4) F(6') F(6) 135.0(19) yes
Ir(1) O(2) C(7) 118.8(3) yes
Ir(1) N(1) C(2) 124.0(3) yes
Ir(1) N(1) C(6) 115.8(3) yes
C(2) N(1) C(6) 120.2(4) yes
Ir(1) C(1) O(1) 176.5(4) yes
N(1) C(2) C(3) 120.9(5) yes
C(2) C(3) C(4) 119.8(5) yes
C(3) C(4) C(5) 119.1(5) yes
C(4) C(5) C(6) 119.9(6) yes
N(1) C(6) C(5) 120.0(4) yes
N(1) C(6) C(7) 115.8(4) yes
C(5) C(6) C(7) 124.1(5) yes
O(2) C(7) C(6) 110.8(4) yes
O(2) C(7) C(8) 106.6(5) yes
O(2) C(7) C(9) 108.7(5) yes
C(6) C(7) C(8) 107.9(5) yes
C(6) C(7) C(9) 111.7(6) yes
C(8) C(7) C(9) 111.0(6) yes
Ir(1) C(10) C(11) 69.3(3) yes
Ir(1) C(10) C(14) 72.3(3) yes
Ir(1) C(10) C(15) 126.5(3) yes
C(11) C(10) C(14) 108.1(4) yes
C(11) C(10) C(15) 125.4(4) yes
C(14) C(10) C(15) 126.4(4) yes
Ir(1) C(11) C(10) 72.7(3) yes
Ir(1) C(11) C(12) 70.7(3) yes
Ir(1) C(11) C(16) 129.4(3) yes
C(10) C(11) C(12) 107.5(4) yes
C(10) C(11) C(16) 125.4(4) yes
C(12) C(11) C(16) 126.4(4) yes
Ir(1) C(12) C(11) 71.5(2) yes
Ir(1) C(12) C(13) 70.6(2) yes
Ir(1) C(12) C(17) 126.9(3) yes
C(11) C(12) C(13) 108.5(4) yes
C(11) C(12) C(17) 125.1(4) yes
C(13) C(12) C(17) 126.2(4) yes
Ir(1) C(13) C(12) 71.4(2) yes
Ir(1) C(13) C(14) 74.1(2) yes
Ir(1) C(13) C(18) 127.7(4) yes
C(12) C(13) C(14) 107.5(4) yes
C(12) C(13) C(18) 126.6(4) yes
C(14) C(13) C(18) 125.2(4) yes
Ir(1) C(14) C(10) 71.3(3) yes
Ir(1) C(14) C(13) 68.0(2) yes
Ir(1) C(14) C(19) 125.1(3) yes
C(10) C(14) C(13) 108.2(4) yes
C(10) C(14) C(19) 127.3(4) yes
C(13) C(14) C(19) 124.5(4) yes
N(1) C(2) H(2) 119.524 yes
C(3) C(2) H(2) 119.529 yes
C(2) C(3) H(3) 120.086 yes
C(4) C(3) H(3) 120.088 yes
C(3) C(4) H(4) 120.467 yes
C(5) C(4) H(4) 120.449 yes
C(4) C(5) H(5) 120.057 yes
C(6) C(5) H(5) 120.066 yes
C(7) C(8) H(8A) 109.469 yes
C(7) C(8) H(8B) 109.466 yes
C(7) C(8) H(8C) 109.469 yes
H(8A) C(8) H(8B) 109.476 yes
H(8A) C(8) H(8C) 109.475 yes
H(8B) C(8) H(8C) 109.473 yes
C(7) C(9) H(9A) 109.483 yes
C(7) C(9) H(9B) 109.474 yes
C(7) C(9) H(9C) 109.480 yes
H(9A) C(9) H(9B) 109.467 yes
H(9A) C(9) H(9C) 109.462 yes
H(9B) C(9) H(9C) 109.462 yes
C(10) C(15) H(15A) 109.466 yes
C(10) C(15) H(15B) 109.468 yes
C(10) C(15) H(15C) 109.470 yes
H(15A) C(15) H(15B) 109.478 yes
H(15A) C(15) H(15C) 109.462 yes
H(15B) C(15) H(15C) 109.484 yes
C(11) C(16) H(16A) 109.472 yes
C(11) C(16) H(16B) 109.473 yes
C(11) C(16) H(16C) 109.461 yes
H(16A) C(16) H(16B) 109.481 yes
H(16A) C(16) H(16C) 109.467 yes
H(16B) C(16) H(16C) 109.473 yes
C(12) C(17) H(17A) 109.471 yes
C(12) C(17) H(17B) 109.466 yes
C(12) C(17) H(17C) 109.479 yes
H(17A) C(17) H(17B) 109.462 yes
H(17A) C(17) H(17C) 109.477 yes
H(17B) C(17) H(17C) 109.472 yes
C(13) C(18) H(18A) 109.466 yes
C(13) C(18) H(18B) 109.467 yes
C(13) C(18) H(18C) 109.466 yes
H(18A) C(18) H(18B) 109.477 yes
H(18A) C(18) H(18C) 109.478 yes
H(18B) C(18) H(18C) 109.472 yes
C(14) C(19) H(19A) 109.473 yes
C(14) C(19) H(19B) 109.470 yes
C(14) C(19) H(19C) 109.471 yes
H(19A) C(19) H(19B) 109.479 yes
H(19A) C(19) H(19C) 109.469 yes
H(19B) C(19) H(19C) 109.466 yes
H(3A) O(3) H(3B) 105.603 yes

loop_
_geom_bond_atom_site_label_1
_geom_bond_atom_site_label_2
_geom_bond_distance
_geom_bond_publ_flag
Ir(1) O(2) 2.044(3) yes
Ir(1) N(1) 2.116(3) yes
Ir(1) C(1) 1.886(5) yes
Ir(1) C(10) 2.258(5) yes
Ir(1) C(11) 2.211(4) yes
Ir(1) C(12) 2.200(4) yes
Ir(1) C(13) 2.190(4) yes
Ir(1) C(14) 2.272(4) yes
P(1) F(1) 1.592(4) yes
P(1) F(2) 1.575(4) yes
P(1) F(3) 1.586(9) yes
P(1) F(3') 1.56(2) yes
P(1) F(4) 1.566(9) yes
P(1) F(4') 1.56(2) yes
P(1) F(5) 1.548(9) yes
P(1) F(5') 1.55(3) yes
P(1) F(6) 1.541(9) yes
P(1) F(6') 1.53(2) yes
F(3) F(3') 1.35(2) yes
F(3) F(4') 1.19(3) yes
F(3') F(5) 1.09(3) yes
F(4) F(4') 1.27(3) yes
F(4) F(6') 1.16(3) yes
F(5) F(5') 1.21(3) yes
F(5') F(6) 1.20(3) yes
F(6) F(6') 1.25(3) yes
O(1) C(1) 1.136(7) yes
O(2) C(7) 1.389(6) yes
N(1) C(2) 1.355(6) yes
N(1) C(6) 1.339(6) yes
C(2) C(3) 1.373(7) yes
C(3) C(4) 1.366(10) yes
C(4) C(5) 1.376(9) yes
C(5) C(6) 1.394(7) yes
C(6) C(7) 1.522(7) yes
C(7) C(8) 1.570(11) yes
C(7) C(9) 1.476(12) yes
C(10) C(11) 1.455(7) yes
C(10) C(14) 1.416(6) yes
C(10) C(15) 1.493(7) yes
C(11) C(12) 1.430(6) yes
C(11) C(16) 1.490(6) yes
C(12) C(13) 1.431(7) yes
C(12) C(17) 1.505(7) yes
C(13) C(14) 1.451(7) yes
C(13) C(18) 1.509(7) yes
C(14) C(19) 1.495(7) yes
C(2) H(2) 0.940 yes
C(3) H(3) 0.940 yes
C(4) H(4) 0.940 yes
C(5) H(5) 0.940 yes
C(8) H(8A) 0.970 yes
C(8) H(8B) 0.970 yes
C(8) H(8C) 0.970 yes
C(9) H(9A) 0.970 yes
C(9) H(9B) 0.970 yes
C(9) H(9C) 0.970 yes
C(15) H(15A) 0.970 yes
C(15) H(15B) 0.970 yes
C(15) H(15C) 0.970 yes
C(16) H(16A) 0.970 yes
C(16) H(16B) 0.970 yes
C(16) H(16C) 0.970 yes
C(17) H(17A) 0.970 yes
C(17) H(17B) 0.970 yes
C(17) H(17C) 0.970 yes
C(18) H(18A) 0.970 yes
C(18) H(18B) 0.970 yes
C(18) H(18C) 0.970 yes
C(19) H(19A) 0.970 yes
C(19) H(19B) 0.970 yes
C(19) H(19C) 0.970 yes
O(3) H(3A) 0.945 yes
O(3) H(3B) 0.948 yes

loop_
_geom_hbond_atom_site_label_D
_geom_hbond_atom_site_label_H
_geom_hbond_atom_site_label_A
_geom_hbond_distance_DA
_geom_hbond_distance_DH
_geom_hbond_distance_HA
_geom_hbond_angle_DHA
_geom_hbond_publ_flag
O(3) H(3A) O(2) 2.739(6) 0.945 1.897 147(6) no

loop_
_geom_torsion_atom_site_label_1
_geom_torsion_atom_site_label_2
_geom_torsion_atom_site_label_3
_geom_torsion_atom_site_label_4
_geom_torsion
_geom_torsion_publ_flag
O(2) Ir(1) N(1) C(6) -1.6(2) no
N(1) Ir(1) O(2) C(7) 7.9(2) no
O(2) Ir(1) C(1) O(1) -148(6) no
C(1) Ir(1) O(2) C(7) -82.4(3) no
O(2) Ir(1) C(10) C(14) 57.2(2) no
O(2) Ir(1) C(10) C(15) -65.3(3) no
C(10) Ir(1) O(2) C(7) 101.5(2) no
O(2) Ir(1) C(11) C(10) -8.7(4) no
O(2) Ir(1) C(11) C(12) 107.5(3) no
O(2) Ir(1) C(11) C(16) -130.7(3) no
C(11) Ir(1) O(2) C(7) 107.2(3) no
O(2) Ir(1) C(12) C(11) -130.1(2) no
O(2) Ir(1) C(12) C(13) -11.9(4) no
O(2) Ir(1) C(12) C(17) 109.4(3) no
O(2) Ir(1) C(13) C(14) -72.4(2) no
O(2) Ir(1) C(13) C(18) 50.0(4) no
O(2) Ir(1) C(14) C(10) -128.63(18) no
O(2) Ir(1) C(14) C(13) 111.87(17) no
O(2) Ir(1) C(14) C(19) -5.7(3) no
C(14) Ir(1) O(2) C(7) 131.4(3) no
N(1) Ir(1) C(1) O(1) 134(6) no
C(1) Ir(1) N(1) C(2) -86.5(3) no
C(1) Ir(1) N(1) C(6) 93.9(3) no
N(1) Ir(1) C(10) C(11) -104.93(16) no
N(1) Ir(1) C(10) C(14) 137.04(17) no
N(1) Ir(1) C(10) C(15) 14.5(3) no
C(10) Ir(1) N(1) C(2) 67.4(3) no
C(10) Ir(1) N(1) C(6) -112.2(3) no
N(1) Ir(1) C(11) C(10) 83.01(18) no
N(1) Ir(1) C(11) C(16) -39.0(4) no
C(11) Ir(1) N(1) C(2) 29.3(3) no
C(11) Ir(1) N(1) C(6) -150.3(2) no
N(1) Ir(1) C(12) C(11) 29.7(3) no
N(1) Ir(1) C(12) C(13) 147.92(18) no
N(1) Ir(1) C(12) C(17) -90.8(4) no
C(12) Ir(1) N(1) C(2) 11.0(4) no
N(1) Ir(1) C(13) C(12) -97.5(5) no
N(1) Ir(1) C(13) C(14) 17.8(6) no
N(1) Ir(1) C(13) C(18) 140.2(4) no
C(13) Ir(1) N(1) C(2) 83.3(5) no
C(13) Ir(1) N(1) C(6) -96.4(5) no
N(1) Ir(1) C(14) C(10) -53.3(2) no
N(1) Ir(1) C(14) C(19) 69.6(3) no
C(14) Ir(1) N(1) C(2) 96.2(3) no
C(14) Ir(1) N(1) C(6) -83.5(3) no
C(1) Ir(1) C(10) C(11) 3.6(4) no
C(1) Ir(1) C(10) C(14) -114.4(4) no
C(1) Ir(1) C(10) C(15) 123.0(4) no
C(10) Ir(1) C(1) O(1) 24(6) no
C(1) Ir(1) C(11) C(12) -61.9(2) no
C(1) Ir(1) C(11) C(16) 59.8(4) no
C(11) Ir(1) C(1) O(1) 27(6) no
C(1) Ir(1) C(12) C(11) 126.4(2) no
C(1) Ir(1) C(12) C(13) -115.4(2) no
C(1) Ir(1) C(12) C(17) 5.8(3) no
C(12) Ir(1) C(1) O(1) -6(6) no
C(1) Ir(1) C(13) C(12) 71.7(2) no
C(1) Ir(1) C(13) C(18) -50.6(4) no
C(13) Ir(1) C(1) O(1) -42(6) no
C(1) Ir(1) C(14) C(10) 131.3(3) no
C(1) Ir(1) C(14) C(13) 11.8(4) no
C(1) Ir(1) C(14) C(19) -105.7(4) no
C(14) Ir(1) C(1) O(1) -50(6) no
C(10) Ir(1) C(11) C(12) 116.2(3) no
C(10) Ir(1) C(11) C(16) -122.0(5) no
C(11) Ir(1) C(10) C(14) -118.0(3) no
C(11) Ir(1) C(10) C(15) 119.4(4) no
C(10) Ir(1) C(12) C(11) -38.35(17) no
C(10) Ir(1) C(12) C(13) 79.9(2) no
C(10) Ir(1) C(12) C(17) -158.9(4) no
C(12) Ir(1) C(10) C(11) 38.18(16) no
C(12) Ir(1) C(10) C(14) -79.86(20) no
C(12) Ir(1) C(10) C(15) 157.6(4) no
C(10) Ir(1) C(13) C(12) -79.8(2) no
C(10) Ir(1) C(13) C(14) 35.49(18) no
C(10) Ir(1) C(13) C(18) 157.9(4) no
C(13) Ir(1) C(10) C(11) 81.12(20) no
C(13) Ir(1) C(10) C(14) -36.91(18) no
C(13) Ir(1) C(10) C(15) -159.5(4) no
C(10) Ir(1) C(14) C(13) -119.5(3) no
C(10) Ir(1) C(14) C(19) 123.0(4) no
C(14) Ir(1) C(10) C(11) 118.0(3) no
C(14) Ir(1) C(10) C(15) -122.6(5) no
C(11) Ir(1) C(12) C(13) 118.2(3) no
C(11) Ir(1) C(12) C(17) -120.5(4) no
C(12) Ir(1) C(11) C(10) -116.2(3) no
C(12) Ir(1) C(11) C(16) 121.7(5) no
C(11) Ir(1) C(13) C(12) -37.06(18) no
C(11) Ir(1) C(13) C(14) 78.2(2) no
C(11) Ir(1) C(13) C(18) -159.3(4) no
C(13) Ir(1) C(11) C(10) -78.94(19) no
C(13) Ir(1) C(11) C(12) 37.27(17) no
C(13) Ir(1) C(11) C(16) 159.0(4) no
C(11) Ir(1) C(14) C(10) 37.79(17) no
C(11) Ir(1) C(14) C(13) -81.7(2) no
C(14) Ir(1) C(11) C(10) -36.23(16) no
C(14) Ir(1) C(11) C(12) 79.98(19) no
C(14) Ir(1) C(11) C(16) -158.3(4) no
C(12) Ir(1) C(13) C(14) 115.3(3) no
C(12) Ir(1) C(13) C(18) -122.3(5) no
C(13) Ir(1) C(12) C(11) -118.2(3) no
C(13) Ir(1) C(12) C(17) 121.2(4) no
C(12) Ir(1) C(14) C(10) 80.6(2) no
C(12) Ir(1) C(14) C(13) -38.86(17) no
C(12) Ir(1) C(14) C(19) -156.4(4) no
C(14) Ir(1) C(12) C(11) -79.5(2) no
C(14) Ir(1) C(12) C(13) 38.73(17) no
C(14) Ir(1) C(12) C(17) 160.0(4) no
C(13) Ir(1) C(14) C(10) 119.5(3) no
C(13) Ir(1) C(14) C(19) -117.5(4) no
C(14) Ir(1) C(13) C(12) -115.3(3) no
C(14) Ir(1) C(13) C(18) 122.4(5) no
F(1) P(1) F(3) F(3') 74.5(6) no
F(1) P(1) F(3) F(4') -69.9(5) no
F(1) P(1) F(3') F(3) -104.9(7) no
F(1) P(1) F(3') F(5) 100.8(9) no
F(1) P(1) F(4) F(4') 77.6(5) no
F(1) P(1) F(4) F(6') -94.9(5) no
F(1) P(1) F(4') F(3) 109.0(9) no
F(1) P(1) F(4') F(4) -98.4(8) no
F(1) P(1) F(5) F(3') -76.8(6) no
F(1) P(1) F(5) F(5') 94.5(5) no
F(1) P(1) F(5') F(5) -87.7(8) no
F(1) P(1) F(5') F(6) 80.6(7) no
F(1) P(1) F(6) F(5') -99.5(7) no
F(1) P(1) F(6) F(6') 98.1(7) no
F(1) P(1) F(6') F(4) 86.5(8) no
F(1) P(1) F(6') F(6) -81.7(8) no
F(2) P(1) F(3) F(3') -106.0(6) no
F(2) P(1) F(3) F(4') 109.6(5) no
F(2) P(1) F(3') F(3) 73.6(7) no
F(2) P(1) F(3') F(5) -80.8(9) no
F(2) P(1) F(4) F(4') -100.8(5) no
F(2) P(1) F(4) F(6') 86.7(5) no
F(2) P(1) F(4') F(3) -70.3(9) no
F(2) P(1) F(4') F(4) 82.3(8) no
F(2) P(1) F(5) F(3') 101.6(6) no
F(2) P(1) F(5) F(5') -87.1(5) no
F(2) P(1) F(5') F(5) 91.5(8) no
F(2) P(1) F(5') F(6) -100.2(7) no
F(2) P(1) F(6) F(5') 81.0(7) no
F(2) P(1) F(6) F(6') -81.4(7) no
F(2) P(1) F(6') F(4) -92.0(9) no
F(2) P(1) F(6') F(6) 99.8(8) no
F(3) P(1) F(3') F(5) -154.4(17) no
F(3') P(1) F(3) F(4') -144.4(14) no
F(3) P(1) F(4) F(4') -18.8(7) no
F(4) P(1) F(3) F(4') 20.0(6) no
F(3) P(1) F(4') F(4) 152.6(18) no
F(4') P(1) F(3) F(3') 144.4(16) no
F(3) P(1) F(5) F(3') 19.6(8) no
F(5) P(1) F(3) F(3') -16.5(7) no
F(3) P(1) F(5') F(5) 15.1(16) no
F(5') P(1) F(3) F(3') -27.3(14) no
F(3) P(1) F(6') F(4) -15.2(18) no
F(6') P(1) F(3) F(4') 30.4(15) no
F(3') P(1) F(4) F(4') -0.9(15) no
F(4) P(1) F(3') F(3) -23.3(16) no
F(3') P(1) F(4') F(3) 26.8(12) no
F(4') P(1) F(3') F(3) -24.0(11) no
F(5) P(1) F(3') F(3) 154.4(17) no
F(3') P(1) F(5') F(5) -5.7(11) no
F(5') P(1) F(3') F(5) 6.3(12) no
F(3') P(1) F(6) F(5') -23.0(17) no
F(6) P(1) F(3') F(5) 22.4(18) no
F(4) P(1) F(4') F(3) -152.6(18) no
F(4) P(1) F(5') F(6) -13.6(17) no
F(5') P(1) F(4) F(6') 0.9(15) no
F(4) P(1) F(6) F(6') 8.2(8) no
F(6) P(1) F(4) F(6') -8.8(9) no
F(4') P(1) F(5) F(3') 2.1(15) no
F(5) P(1) F(4') F(3) 25.4(17) no
F(4') P(1) F(6) F(6') 25.8(19) no
F(6) P(1) F(4') F(4) -24.1(20) no
F(4') P(1) F(6') F(4) 5.6(12) no
F(6') P(1) F(4') F(3) -157.8(12) no
F(6') P(1) F(4') F(4) -5.2(11) no
F(5) P(1) F(6) F(5') -8.4(9) no
F(6) P(1) F(5) F(5') 8.3(9) no
F(5) P(1) F(6') F(6) 13.8(18) no
F(6') P(1) F(5) F(5') -1.8(15) no
F(5') P(1) F(6') F(6) 12.4(11) no
F(6') P(1) F(5') F(6) -13.0(11) no
P(1) F(3) F(3') F(5) 31(2) no
P(1) F(3) F(4') F(4) -32.5(19) no
F(3') F(3) F(4') P(1) -36.7(17) no
F(3') F(3) F(4') F(4) -69(3) no
F(4') F(3) F(3') P(1) 37.8(18) no
F(4') F(3) F(3') F(5) 69(3) no
P(1) F(3') F(5) F(5') -12(2) no
F(3) F(3') F(5) P(1) -30(2) no
F(3) F(3') F(5) F(5') -42(4) no
P(1) F(4) F(4') F(3) 33.2(20) no
P(1) F(4) F(6') F(6) 15(2) no
F(4') F(4) F(6') P(1) -9(2) no
F(4') F(4) F(6') F(6) 6(4) no
F(6') F(4) F(4') P(1) 9(2) no
F(6') F(4) F(4') F(3) 42(4) no
P(1) F(5) F(5') F(6) -14.6(20) no
F(3') F(5) F(5') P(1) 12(3) no
F(3') F(5) F(5') F(6) -3(4) no
P(1) F(5') F(6) F(6') 21(2) no
F(5) F(5') F(6) P(1) 15(2) no
F(5) F(5') F(6) F(6') 36(4) no
P(1) F(6) F(6') F(4) -16(3) no
F(5') F(6) F(6') P(1) -21(2) no
F(5') F(6) F(6') F(4) -37(5) no
Ir(1) O(2) C(7) C(6) -11.9(6) no
Ir(1) O(2) C(7) C(8) 105.2(3) no
Ir(1) O(2) C(7) C(9) -135.0(3) no
Ir(1) N(1) C(6) C(7) -4.2(5) no
C(2) N(1) C(6) C(5) -1.6(7) no
C(6) N(1) C(2) C(3) 2.6(7) no
N(1) C(2) C(3) C(4) -1.7(8) no
C(2) C(3) C(4) C(5) -0.2(8) no
C(3) C(4) C(5) C(6) 1.1(9) no
C(4) C(5) C(6) N(1) -0.2(8) no
N(1) C(6) C(7) O(2) 10.2(7) no
N(1) C(6) C(7) C(8) -106.1(5) no
N(1) C(6) C(7) C(9) 131.6(4) no
C(5) C(6) C(7) C(8) 71.6(7) no
C(5) C(6) C(7) C(9) -50.7(7) no
Ir(1) C(10) C(11) C(12) -62.6(2) no
Ir(1) C(10) C(11) C(16) 126.5(4) no
Ir(1) C(10) C(14) C(13) 58.1(2) no
Ir(1) C(10) C(14) C(19) -120.3(4) no
C(11) C(10) C(14) Ir(1) -60.3(3) no
C(11) C(10) C(14) C(13) -2.1(5) no
C(14) C(10) C(11) Ir(1) 62.2(3) no
C(14) C(10) C(11) C(12) -0.3(5) no
C(15) C(10) C(11) Ir(1) -120.8(5) no
C(15) C(10) C(11) C(16) 5.8(7) no
C(15) C(10) C(14) Ir(1) 122.8(5) no
C(15) C(10) C(14) C(19) 2.4(7) no
Ir(1) C(11) C(12) C(13) -61.2(2) no
Ir(1) C(11) C(12) C(17) 122.6(4) no
C(10) C(11) C(12) Ir(1) 63.9(3) no
C(10) C(11) C(12) C(13) 2.7(5) no
C(16) C(11) C(12) Ir(1) -125.3(5) no
C(16) C(11) C(12) C(17) -2.7(7) no
Ir(1) C(12) C(13) C(14) -65.8(2) no
Ir(1) C(12) C(13) C(18) 123.6(4) no
C(11) C(12) C(13) Ir(1) 61.8(3) no
C(11) C(12) C(13) C(14) -4.0(5) no
C(17) C(12) C(13) Ir(1) -122.1(5) no
C(17) C(12) C(13) C(18) 1.5(7) no
Ir(1) C(13) C(14) C(10) -60.2(2) no
Ir(1) C(13) C(14) C(19) 118.3(4) no
C(12) C(13) C(14) Ir(1) 64.0(3) no
C(12) C(13) C(14) C(10) 3.8(5) no
C(18) C(13) C(14) Ir(1) -125.3(5) no
C(18) C(13) C(14) C(19) -6.9(7) no
